data_7118767
loop_
_publ_author_name
'Yang, Xiang-Yuan'
'Tay, Wee Shan'
'Li, Yongxin'
'Pullarkat, Sumod A.'
'Leung, Pak-Hing'

_publ_section_title
;
 The synthesis and efficient one-pot catalytic &quot;self-breeding&quot;
 of asymmetrical NC(sp(3))E-hybridised pincer complexes.
;
_journal_issue 22
_journal_name_full 'Chemical communications (Cambridge, England)'
_journal_page_first 4211
_journal_page_last 4214
_journal_paper_doi 10.1039/c6cc00763e
_journal_volume 52
_journal_year 2016
_chemical_absolute_configuration ad
_chemical_formula_sum 'C28 H23 Cl N O P Pd S'
_chemical_formula_weight 594.35
_space_group_crystal_system orthorhombic
_space_group_IT_number 19
_space_group_name_Hall 'P 2ac 2ab'
_space_group_name_H-M_alt 'P 21 21 21'
_symmetry_space_group_name_Hall 'P 2ac 2ab'
_symmetry_space_group_name_H-M 'P 21 21 21'
_atom_sites_solution_hydrogens geom
_audit_update_record
;
2016-01-22 deposited with the CCDC.
2016-02-17 downloaded from the CCDC.
;
_cell_angle_alpha 90
_cell_angle_beta 90
_cell_angle_gamma 90
_cell_formula_units_Z 4
_cell_length_a 8.3737(3)
_cell_length_b 12.3461(4)
_cell_length_c 23.8575(7)
_cell_measurement_reflns_used 9863
_cell_measurement_temperature 103.(2)
_cell_measurement_theta_max 37.3082
_cell_measurement_theta_min 2.9393
_cell_volume 2466.45(14)
_computing_cell_refinement 'SAINT V8.34A (Bruker AXS Inc., 2013)'
_computing_data_collection 'APEX2 (Bruker AXS Inc., 2014)'
_computing_data_reduction 'SAINT V8.34A (Bruker AXS Inc., 2013)'
_computing_molecular_graphics 'XP (Bruker AXS Inc., 2014)'
_computing_publication_material 'APEX2 (Bruker AXS Inc., 2014)'
_computing_structure_refinement 'SHELXL-2014/6 (Sheldrick, 2014)'
_diffrn_ambient_temperature 103.(2)
_diffrn_detector_area_resol_mean 8.3333
_diffrn_measured_fraction_theta_full 0.995
_diffrn_measured_fraction_theta_max 0.995
_diffrn_measurement_device_type 'CCD area detector'
_diffrn_measurement_method 'phi and omega scans'
_diffrn_radiation_monochromator graphite
_diffrn_radiation_type MoK\a
_diffrn_radiation_wavelength 0.71073
_diffrn_reflns_av_R_equivalents 0.0435
_diffrn_reflns_av_unetI/netI 0.0574
_diffrn_reflns_limit_h_max 14
_diffrn_reflns_limit_h_min -14
_diffrn_reflns_limit_k_max 14
_diffrn_reflns_limit_k_min -21
_diffrn_reflns_limit_l_max 40
_diffrn_reflns_limit_l_min -40
_diffrn_reflns_number 36512
_diffrn_reflns_theta_full 37.90
_diffrn_reflns_theta_max 37.90
_diffrn_reflns_theta_min 2.94
_diffrn_source 'fine-focus sealed tube'
_exptl_absorpt_coefficient_mu 1.033
_exptl_absorpt_correction_T_max 0.68
_exptl_absorpt_correction_T_min 0.58
_exptl_absorpt_correction_type multi-scan
_exptl_absorpt_process_details 'SADABS V2014/4 (Bruker AXS Inc.)'
_exptl_crystal_colour yellow
_exptl_crystal_density_diffrn 1.601
_exptl_crystal_density_method 'not measured'
_exptl_crystal_description block
_exptl_crystal_F_000 1200
_exptl_crystal_recrystallization_method 'Re-crystallisation from solvent: dichloromethane/ethanol'
_exptl_crystal_size_max 0.420
_exptl_crystal_size_mid 0.410
_exptl_crystal_size_min 0.400
_refine_diff_density_max 1.144
_refine_diff_density_min -2.716
_refine_ls_abs_structure_details
;
Flack x determined using 5201 quotients [(I+)-(I-)]/[(I+)+(I-)]
(Parsons, Flack and Wagner, Acta Cryst. B69 (2013) 249-259).
;
_refine_ls_abs_structure_Flack 0.048(11)
_refine_ls_extinction_method none
_refine_ls_goodness_of_fit_ref 1.250
_refine_ls_hydrogen_treatment constr
_refine_ls_matrix_type full
_refine_ls_number_parameters 419
_refine_ls_number_reflns 13283
_refine_ls_number_restraints 651
_refine_ls_restrained_S_all 1.226
_refine_ls_R_factor_all 0.0555
_refine_ls_R_factor_gt 0.0520
_refine_ls_shift/su_max 0.001
_refine_ls_shift/su_mean 0.000
_refine_ls_structure_factor_coef Fsqd
_refine_ls_weighting_details 'w=1/[\s^2^(Fo^2^)+4.5090P] where P=(Fo^2^+2Fc^2^)/3'
_refine_ls_weighting_scheme calc
_refine_ls_wR_factor_gt 0.0992
_refine_ls_wR_factor_ref 0.1002
_reflns_number_gt 12637
_reflns_number_total 13283
_reflns_threshold_expression 'I > 2\s(I)'
_cod_data_source_file c6cc00763e2.cif
_cod_data_source_block I
_cod_depositor_comments 'Adding full bibliography for 7118767--7118768.cif.'
_cod_database_code 7118767

loop_
_space_group_symop_operation_xyz
'x, y, z'
'-x+1/2, -y, z+1/2'
'-x, y+1/2, -z+1/2'
'x+1/2, -y+1/2, -z'

loop_
_atom_site_type_symbol
_atom_site_label
_atom_site_fract_x
_atom_site_fract_y
_atom_site_fract_z
_atom_site_U_iso_or_equiv
_atom_site_adp_type
_atom_site_calc_flag
_atom_site_refinement_flags_adp
_atom_site_refinement_flags_occupancy
_atom_site_refinement_flags_posn
_atom_site_occupancy
_atom_site_disorder_assembly
_atom_site_disorder_group
Pd Pd1 0.45787(3) 0.17694(2) 0.17967(2) 0.00937(5) Uani d . . . 1.0 . .
C C1 0.5870(5) 0.2929(3) 0.13818(18) 0.0132(6) Uani d . . D 1.0 . .
H H1 0.5732 0.2751 0.0976 0.016 Uiso calc U P R 0.514(9) A 1
H H1A 0.5689 0.2838 0.097 0.016 Uiso calc U P R 0.486(9) A 2
C C2 0.7565(5) 0.2632(3) 0.15097(17) 0.0137(6) Uani d . . . 1.0 . .
C C3 0.7839(5) 0.1422(3) 0.15148(18) 0.0138(6) Uani d . . . 1.0 . .
C C4 0.9337(5) 0.0950(3) 0.1479(2) 0.0203(8) Uani d . . . 1.0 . .
H H4 1.0269 0.1384 0.1447 0.024 Uiso calc U . R 1.0 . .
C C5 0.9448(6) -0.0172(4) 0.1491(2) 0.0249(9) Uani d . . . 1.0 . .
H H5 1.0457 -0.0519 0.1465 0.03 Uiso calc U . R 1.0 . .
C C6 0.8064(6) -0.0776(4) 0.1543(2) 0.0222(9) Uani d . . . 1.0 . .
H H6 0.811 -0.1544 0.1537 0.027 Uiso calc U . R 1.0 . .
C C7 0.6603(5) -0.0250(3) 0.1603(2) 0.0192(8) Uani d . . . 1.0 . .
H H7 0.5662 -0.0665 0.1661 0.023 Uiso calc U . R 1.0 . .
C C8 0.5493(18) 0.4142(11) 0.1424(7) 0.016(3) Uani d U P D 0.514(9) A 1
H H8 0.6068 0.4452 0.1754 0.019 Uiso calc U P R 0.514(9) A 1
C C9 0.5998(10) 0.4731(6) 0.0912(3) 0.0122(13) Uani d U P . 0.514(9) A 1
H H9 0.5479 0.457 0.0567 0.015 Uiso calc U P R 0.514(9) A 1
C C10 0.7145(11) 0.5472(6) 0.0914(3) 0.0171(16) Uani d U P . 0.514(9) A 1
H H10 0.7587 0.5661 0.1268 0.021 Uiso calc U P R 0.514(9) A 1
C C11 0.7795(10) 0.6029(7) 0.0415(4) 0.0143(14) Uani d U P . 0.514(9) A 1
C C12 0.8833(11) 0.6894(8) 0.0485(4) 0.0214(17) Uani d U P . 0.514(9) A 1
H H12 0.9097 0.7119 0.0854 0.026 Uiso calc U P R 0.514(9) A 1
C C13 0.9488(18) 0.7436(9) 0.0042(6) 0.030(2) Uani d U P . 0.514(9) A 1
H H13 1.022 0.801 0.0107 0.036 Uiso calc U P R 0.514(9) A 1
C C14 0.908(2) 0.7148(14) -0.0507(6) 0.027(3) Uani d U P . 0.514(9) A 1
H H14 0.9505 0.7543 -0.0815 0.032 Uiso calc U P R 0.514(9) A 1
C C15 0.8060(19) 0.6278(12) -0.0596(6) 0.026(3) Uani d U P . 0.514(9) A 1
H H15 0.7776 0.6074 -0.0967 0.032 Uiso calc U P R 0.514(9) A 1
C C16 0.7453(13) 0.5706(9) -0.0141(4) 0.0238(19) Uani d U P . 0.514(9) A 1
H H16 0.68 0.5089 -0.0204 0.029 Uiso calc U P R 0.514(9) A 1
C C8A 0.5548(17) 0.4126(11) 0.1538(8) 0.017(3) Uani d U P D 0.486(9) A 2
H H8A 0.5938 0.4238 0.193 0.02 Uiso calc U P R 0.486(9) A 2
C C9A 0.6431(10) 0.4956(6) 0.1155(4) 0.0143(15) Uani d U P . 0.486(9) A 2
H H9A 0.6757 0.5621 0.132 0.017 Uiso calc U P R 0.486(9) A 2
C C10A 0.6758(13) 0.4809(8) 0.0627(4) 0.0219(19) Uani d U P . 0.486(9) A 2
H H10A 0.6443 0.4137 0.0468 0.026 Uiso calc U P R 0.486(9) A 2
C C11A 0.7581(9) 0.5596(5) 0.0245(3) 0.0182(16) Uani d U P G 0.486(9) A 2
C C12A 0.8372(11) 0.6506(6) 0.0448(3) 0.0238(19) Uani d U P G 0.486(9) A 2
H H12A 0.8413 0.6639 0.0839 0.029 Uiso calc U P R 0.486(9) A 2
C C13A 0.9101(14) 0.7220(7) 0.0077(4) 0.030(3) Uani d U P G 0.486(9) A 2
H H13A 0.9641 0.7841 0.0215 0.037 Uiso calc U P R 0.486(9) A 2
C C14A 0.9039(18) 0.7024(9) -0.0497(4) 0.028(3) Uani d U P G 0.486(9) A 2
H H14A 0.9538 0.7512 -0.075 0.033 Uiso calc U P R 0.486(9) A 2
C C15A 0.8249(16) 0.6115(9) -0.0699(2) 0.023(3) Uani d U P G 0.486(9) A 2
H H15A 0.8207 0.5982 -0.1091 0.028 Uiso calc U P R 0.486(9) A 2
C C16A 0.7519(11) 0.5401(6) -0.0328(3) 0.0224(18) Uani d U P G 0.486(9) A 2
H H16A 0.6979 0.478 -0.0467 0.027 Uiso calc U P R 0.486(9) A 2
C C17 0.2660(4) 0.5488(3) 0.1799(2) 0.0131(6) Uani d . . . 1.0 . .
C C18 0.1014(5) 0.5582(3) 0.18840(19) 0.0171(8) Uani d . . . 1.0 . .
H H18 0.0331 0.4979 0.1823 0.021 Uiso calc U . R 1.0 . .
C C19 0.0388(6) 0.6569(3) 0.20594(19) 0.0199(7) Uani d . . . 1.0 . .
H H19 -0.0727 0.6637 0.2125 0.024 Uiso calc U . R 1.0 . .
C C20 0.1384(6) 0.7455(3) 0.21397(18) 0.0172(7) Uani d . . . 1.0 . .
H H20 0.0945 0.8133 0.2248 0.021 Uiso calc U . R 1.0 . .
C C21 0.3020(6) 0.7351(3) 0.2063(2) 0.0174(7) Uani d . . . 1.0 . .
H H21 0.3702 0.7953 0.2126 0.021 Uiso calc U . R 1.0 . .
C C22 0.3658(5) 0.6369(3) 0.18931(17) 0.0142(7) Uani d . . . 1.0 . .
H H22 0.4778 0.6297 0.1841 0.017 Uiso calc U . R 1.0 . .
C C23 0.232(2) 0.4026(14) 0.0875(5) 0.013(2) Uani d U P D 0.514(9) A 1
C C24 0.2159(16) 0.4901(12) 0.0504(6) 0.020(2) Uani d U P . 0.514(9) A 1
H H24 0.2618 0.558 0.06 0.024 Uiso calc U P R 0.514(9) A 1
C C25 0.1346(17) 0.4799(12) 0.0002(6) 0.026(2) Uani d U P . 0.514(9) A 1
H H25 0.1264 0.5398 -0.0246 0.031 Uiso calc U P R 0.514(9) A 1
C C26 0.0662(16) 0.3830(11) -0.0135(5) 0.025(2) Uani d U P . 0.514(9) A 1
H H26 0.0126 0.3758 -0.0484 0.029 Uiso calc U P R 0.514(9) A 1
C C27 0.0734(19) 0.2963(12) 0.0220(6) 0.028(3) Uani d U P . 0.514(9) A 1
H H27 0.0175 0.2315 0.0133 0.033 Uiso calc U P R 0.514(9) A 1
C C28 0.163(2) 0.3034(14) 0.0710(7) 0.023(2) Uani d U P . 0.514(9) A 1
H H28 0.1778 0.2408 0.0936 0.027 Uiso calc U P R 0.514(9) A 1
C C23A 0.2650(19) 0.4078(14) 0.0864(5) 0.017(3) Uani d U P DG 0.486(9) A 2
C C24A 0.2628(15) 0.4976(11) 0.0513(5) 0.022(3) Uani d U P G 0.486(9) A 2
H H24A 0.3113 0.5634 0.0629 0.027 Uiso calc U P R 0.486(9) A 2
C C25A 0.1895(14) 0.4911(8) -0.0009(5) 0.022(2) Uani d U P G 0.486(9) A 2
H H25A 0.188 0.5525 -0.0249 0.027 Uiso calc U P R 0.486(9) A 2
C C26A 0.1185(14) 0.3948(10) -0.0179(4) 0.026(2) Uani d U P G 0.486(9) A 2
H H26A 0.0685 0.3904 -0.0536 0.031 Uiso calc U P R 0.486(9) A 2
C C27A 0.1208(18) 0.3050(9) 0.0172(6) 0.033(3) Uani d U P G 0.486(9) A 2
H H27A 0.0723 0.2392 0.0056 0.04 Uiso calc U P R 0.486(9) A 2
C C28A 0.194(2) 0.3115(12) 0.0694(6) 0.026(4) Uani d U P G 0.486(9) A 2
H H28A 0.1956 0.2502 0.0934 0.031 Uiso calc U P R 0.486(9) A 2
Cl Cl1 0.30818(13) 0.03194(8) 0.22024(5) 0.0195(2) Uani d . . . 1.0 . .
N N1 0.6504(4) 0.0832(3) 0.15806(15) 0.0133(6) Uani d . . . 1.0 . .
O O1 0.8626(4) 0.3261(3) 0.16229(14) 0.0228(6) Uani d . . . 1.0 . .
P P1 0.33638(13) 0.41996(8) 0.15529(5) 0.01305(18) Uani d . . D 1.0 . .
S S1 0.27228(12) 0.30120(7) 0.20833(4) 0.01227(16) Uani d . . . 1.0 . .

loop_
_atom_site_aniso_label
_atom_site_aniso_U_11
_atom_site_aniso_U_22
_atom_site_aniso_U_33
_atom_site_aniso_U_12
_atom_site_aniso_U_13
_atom_site_aniso_U_23
Pd1 0.00898(8) 0.00718(8) 0.01193(9) 0.00043(8) -0.00009(10) 0.00077(9)
C1 0.0133(15) 0.0116(13) 0.0147(16) 0.0021(11) 0.0016(13) 0.0021(12)
C2 0.0140(16) 0.0125(13) 0.0146(16) -0.0004(12) 0.0020(13) 0.0039(12)
C3 0.0135(16) 0.0137(14) 0.0143(16) 0.0028(12) -0.0022(13) 0.0023(12)
C4 0.0120(18) 0.0206(17) 0.028(2) 0.0058(13) 0.0026(15) 0.0042(16)
C5 0.017(2) 0.0232(18) 0.035(2) 0.0089(16) 0.0026(19) 0.0044(17)
C6 0.0170(18) 0.0166(16) 0.033(2) 0.0088(14) 0.0035(17) 0.0020(17)
C7 0.0181(18) 0.0118(14) 0.028(2) 0.0018(13) 0.0027(16) 0.0004(14)
C8 0.020(5) 0.011(4) 0.016(5) 0.003(4) 0.004(4) 0.003(3)
C9 0.013(3) 0.013(3) 0.012(3) 0.001(2) 0.001(2) 0.002(2)
C10 0.023(4) 0.019(3) 0.010(3) -0.009(3) 0.000(3) 0.002(2)
C11 0.013(3) 0.017(3) 0.014(3) -0.007(2) -0.002(2) 0.002(2)
C12 0.019(4) 0.020(4) 0.024(4) -0.009(3) 0.006(3) 0.003(3)
C13 0.031(5) 0.020(4) 0.038(4) -0.003(4) 0.006(4) 0.013(3)
C14 0.023(5) 0.027(4) 0.031(5) -0.003(4) 0.005(4) 0.019(4)
C15 0.019(5) 0.041(5) 0.020(4) -0.001(4) 0.003(4) 0.013(4)
C16 0.025(4) 0.030(4) 0.017(4) -0.010(3) -0.001(3) 0.002(3)
C8A 0.019(5) 0.007(4) 0.025(7) 0.000(4) 0.015(5) 0.003(4)
C9A 0.014(3) 0.010(3) 0.019(4) -0.006(2) 0.006(3) 0.003(2)
C10A 0.030(4) 0.020(3) 0.015(3) -0.009(3) 0.002(3) 0.005(3)
C11A 0.021(4) 0.018(3) 0.015(3) -0.005(3) 0.002(3) 0.006(3)
C12A 0.031(5) 0.023(4) 0.018(4) -0.013(4) 0.003(3) 0.004(3)
C13A 0.033(6) 0.028(5) 0.031(5) -0.014(4) 0.004(4) 0.008(4)
C14A 0.029(7) 0.030(6) 0.024(5) -0.004(5) 0.001(4) 0.015(4)
C15A 0.021(5) 0.029(5) 0.019(5) -0.002(4) 0.007(4) 0.007(4)
C16A 0.024(4) 0.026(4) 0.017(4) -0.009(3) 0.002(3) 0.001(3)
C17 0.0125(13) 0.0084(11) 0.0183(15) 0.0009(10) 0.0034(15) 0.0006(13)
C18 0.0148(16) 0.0116(13) 0.025(2) 0.0006(12) 0.0025(15) -0.0031(13)
C19 0.0184(17) 0.0172(16) 0.0240(19) 0.0061(15) 0.0046(18) -0.0014(13)
C20 0.024(2) 0.0124(14) 0.0151(17) 0.0058(13) 0.0000(15) -0.0012(13)
C21 0.0221(19) 0.0077(12) 0.022(2) -0.0002(12) -0.0023(16) 0.0017(13)
C22 0.0143(15) 0.0111(13) 0.0173(19) -0.0009(11) -0.0003(13) 0.0022(12)
C23 0.018(6) 0.010(3) 0.010(3) 0.001(3) 0.009(3) 0.002(2)
C24 0.026(6) 0.013(3) 0.020(4) 0.000(4) 0.001(4) 0.005(3)
C25 0.034(6) 0.024(4) 0.019(4) 0.007(4) 0.004(4) 0.004(3)
C26 0.036(6) 0.027(4) 0.011(3) 0.004(4) 0.005(4) -0.006(3)
C27 0.046(7) 0.023(4) 0.015(4) -0.004(4) 0.002(4) -0.004(3)
C28 0.035(6) 0.015(4) 0.018(4) -0.007(4) 0.005(4) -0.002(3)
C23A 0.021(7) 0.015(4) 0.015(4) 0.002(4) 0.012(4) 0.001(3)
C24A 0.033(7) 0.014(4) 0.020(4) -0.005(4) 0.001(5) 0.008(3)
C25A 0.034(6) 0.016(4) 0.018(4) 0.004(4) 0.005(4) 0.005(3)
C26A 0.037(7) 0.028(4) 0.014(4) -0.002(5) 0.007(4) 0.003(3)
C27A 0.058(9) 0.023(5) 0.019(5) -0.012(5) -0.001(5) 0.000(3)
C28A 0.046(9) 0.017(5) 0.014(4) -0.006(5) -0.002(5) 0.002(3)
Cl1 0.0136(4) 0.0102(3) 0.0347(6) -0.0011(3) 0.0034(4) 0.0053(4)
N1 0.0109(13) 0.0115(12) 0.0176(15) 0.0047(10) -0.0005(12) -0.0003(11)
O1 0.0178(13) 0.0207(13) 0.0298(16) -0.0080(13) -0.0014(12) 0.0023(14)
P1 0.0153(4) 0.0071(3) 0.0168(5) 0.0014(3) 0.0070(4) 0.0015(3)
S1 0.0127(4) 0.0090(3) 0.0151(4) 0.0015(3) 0.0054(3) 0.0025(3)

loop_
_atom_type_symbol
_atom_type_description
_atom_type_scat_dispersion_real
_atom_type_scat_dispersion_imag
_atom_type_scat_source
C C 0.0033 0.0016 'International Tables Vol C Tables 4.2.6.8 and 6.1.1.4'
H H 0.0000 0.0000 'International Tables Vol C Tables 4.2.6.8 and 6.1.1.4'
N N 0.0061 0.0033 'International Tables Vol C Tables 4.2.6.8 and 6.1.1.4'
O O 0.0106 0.0060 'International Tables Vol C Tables 4.2.6.8 and 6.1.1.4'
P P 0.1023 0.0942 'International Tables Vol C Tables 4.2.6.8 and 6.1.1.4'
S S 0.1246 0.1234 'International Tables Vol C Tables 4.2.6.8 and 6.1.1.4'
Cl Cl 0.1484 0.1585 'International Tables Vol C Tables 4.2.6.8 and 6.1.1.4'
Pd Pd -0.9988 1.0072 'International Tables Vol C Tables 4.2.6.8 and 6.1.1.4'

loop_
_geom_angle_atom_site_label_1
_geom_angle_atom_site_label_2
_geom_angle_atom_site_label_3
_geom_angle
C1 Pd1 N1 81.84(14)
C1 Pd1 S1 91.97(11)
N1 Pd1 S1 170.95(10)
C1 Pd1 Cl1 174.66(12)
N1 Pd1 Cl1 95.24(10)
S1 Pd1 Cl1 91.43(3)
C2 C1 C8 114.9(7)
C2 C1 C8A 110.5(7)
C2 C1 Pd1 103.3(2)
C8 C1 Pd1 122.8(6)
C8A C1 Pd1 117.3(6)
O1 C2 C1 125.7(4)
O1 C2 C3 121.4(4)
C1 C2 C3 112.8(3)
N1 C3 C4 122.2(3)
N1 C3 C2 114.2(3)
C4 C3 C2 123.6(4)
C3 C4 C5 118.6(4)
C6 C5 C4 118.9(4)
C5 C6 C7 119.6(4)
N1 C7 C6 121.0(4)
C9 C8 C1 111.5(10)
C9 C8 P1 113.7(10)
C1 C8 P1 104.6(9)
C10 C9 C8 122.7(10)
C9 C10 C11 125.7(8)
C12 C11 C16 117.1(8)
C12 C11 C10 119.5(8)
C16 C11 C10 123.3(8)
C13 C12 C11 122.5(10)
C12 C13 C14 120.2(11)
C15 C14 C13 119.2(12)
C16 C15 C14 119.8(12)
C15 C16 C11 121.0(10)
C1 C8A C9A 113.8(10)
C1 C8A P1 103.1(8)
C9A C8A P1 116.9(10)
C10A C9A C8A 125.1(10)
C9A C10A C11A 126.4(8)
C12A C11A C16A 120.0
C12A C11A C10A 122.1(6)
C16A C11A C10A 117.9(6)
C13A C12A C11A 120.0
C12A C13A C14A 120.0
C15A C14A C13A 120.0
C14A C15A C16A 120.0
C15A C16A C11A 120.0
C22 C17 C18 120.3(3)
C22 C17 P1 123.3(3)
C18 C17 P1 116.4(3)
C19 C18 C17 119.2(4)
C20 C19 C18 120.3(4)
C19 C20 C21 120.1(4)
C22 C21 C20 120.0(4)
C21 C22 C17 120.0(4)
C24 C23 C28 117.0(10)
C24 C23 P1 120.5(10)
C28 C23 P1 122.5(10)
C25 C24 C23 121.6(10)
C26 C25 C24 119.5(10)
C25 C26 C27 121.3(10)
C26 C27 C28 119.7(11)
C27 C28 C23 120.7(10)
C24A C23A C28A 120.0
C24A C23A P1 120.1(9)
C28A C23A P1 119.5(8)
C23A C24A C25A 120.0
C26A C25A C24A 120.0
C27A C26A C25A 120.0
C26A C27A C28A 120.0
C27A C28A C23A 120.0
C7 N1 C3 119.6(4)
C7 N1 Pd1 127.0(3)
C3 N1 Pd1 112.2(2)
C23A P1 C17 105.7(6)
C17 P1 C8 114.4(5)
C23A P1 C8A 108.5(8)
C17 P1 C8A 112.2(5)
C17 P1 C23 103.5(6)
C8 P1 C23 108.1(8)
C23A P1 S1 115.9(5)
C17 P1 S1 110.68(15)
C8 P1 S1 110.0(5)
C8A P1 S1 104.0(5)
C23 P1 S1 109.9(5)
P1 S1 Pd1 96.87(5)

loop_
_geom_bond_atom_site_label_1
_geom_bond_atom_site_label_2
_geom_bond_distance
Pd1 C1 2.049(4)
Pd1 N1 2.051(3)
Pd1 S1 2.2884(9)
Pd1 Cl1 2.3900(10)
C1 C2 1.497(6)
C1 C8 1.535(14)
C1 C8A 1.548(14)
C2 O1 1.211(5)
C2 C3 1.512(5)
C3 N1 1.344(5)
C3 C4 1.385(6)
C4 C5 1.388(6)
C5 C6 1.383(7)
C6 C7 1.392(6)
C7 N1 1.339(5)
C8 C9 1.483(17)
C8 P1 1.811(14)
C9 C10 1.326(11)
C10 C11 1.479(11)
C11 C12 1.387(12)
C11 C16 1.415(13)
C12 C13 1.365(14)
C13 C14 1.398(18)
C14 C15 1.392(17)
C15 C16 1.391(15)
C8A C9A 1.560(17)
C8A P1 1.831(14)
C9A C10A 1.302(13)
C10A C11A 1.500(10)
C11A C12A 1.39
C11A C16A 1.39
C12A C13A 1.39
C13A C14A 1.39
C14A C15A 1.39
C15A C16A 1.39
C17 C22 1.389(5)
C17 C18 1.398(5)
C17 P1 1.795(3)
C18 C19 1.391(5)
C19 C20 1.388(6)
C20 C21 1.389(7)
C21 C22 1.385(5)
C23 C24 1.403(12)
C23 C28 1.410(15)
C23 P1 1.851(11)
C24 C25 1.384(16)
C25 C26 1.365(16)
C26 C27 1.366(15)
C27 C28 1.393(16)
C23A C24A 1.39
C23A C28A 1.39
C23A P1 1.755(10)
C24A C25A 1.39
C25A C26A 1.39
C26A C27A 1.39
C27A C28A 1.39
P1 S1 2.0098(13)
